data_1531686
loop_
_publ_author_name
'Joseph, J.'
Dias
'Vimala, T.M.'
'Murthy, V.R.K.'

_publ_section_title
;
 Structural investigations on Bax Pb1-x (Mg1/3 Nb2/3) O3 solid solutions
;
_journal_name_full 'Japanese Journal of Applied Physics, Part 1'
_journal_page_first 3010
_journal_page_last 3014
_journal_volume 41
_journal_year 2002
_chemical_formula_sum 'Ba Mg0.333 Nb0.667 O3'
_chemical_name_systematic 'Ba (Mg0.333 Nb0.667) O3'
_space_group_IT_number 164
_symmetry_space_group_name_Hall '-P 3 2"'
_symmetry_space_group_name_H-M 'P -3 m 1'
_cell_angle_alpha 90
_cell_angle_beta 90
_cell_angle_gamma 120
_cell_formula_units_Z 3
_cell_length_a 5.774
_cell_length_b 5.774
_cell_length_c 7.0868
_cell_volume 204.614
_citation_journal_id_ASTM JAPNDE
_cod_data_source_file Joseph_JAPNDE_2002_695.cif
_cod_data_source_block Ba1Mg0.333Nb0.667O3
_cod_original_cell_volume 204.6136
_cod_original_formula_sum 'Ba1 Mg0.333 Nb0.667 O3'
_cod_database_code 1531686

loop_
_symmetry_equiv_pos_as_xyz
x,y,z
-y,x-y,z
-x+y,-x,z
y,x,-z
-x,-x+y,-z
x-y,-y,-z
-x,-y,-z
y,-x+y,-z
x-y,x,-z
-y,-x,z
x,x-y,z
-x+y,y,z

loop_
_atom_site_label
_atom_site_type_symbol
_atom_site_fract_x
_atom_site_fract_y
_atom_site_fract_z
_atom_site_occupancy
_atom_site_U_iso_or_equiv
Nb1 Nb+5 0.3333 0.6667 0.159 1 0.0
Mg1 Mg+2 0 0 0.5 1 0.0
O1 O-2 0.17 0.83 0.327 1 0.0
Ba2 Ba+2 0.3333 0.6667 0.671 1 0.0
Ba1 Ba+2 0 0 0 1 0.0
O2 O-2 0.5 0 0 1 0.0
